data_4130022
loop_
_publ_author_name
'Longobardi, Lauren E.'
'Liu, Lei'
'Grimme, Stefan'
'Stephan, Douglas W.'

_publ_section_title
;
 Stable Borocyclic Radicals via Frustrated Lewis Pair Hydrogenations.
;
_journal_issue 8
_journal_name_full 'Journal of the American Chemical Society'
_journal_page_first 2500
_journal_page_last 2503
_journal_paper_doi 10.1021/jacs.5b12823
_journal_volume 138
_journal_year 2016
_chemical_formula_moiety '0.5(C H2 Cl2), C28 H8 B F10 O2'
_chemical_formula_sum 'C28.5 H9 B Cl F10 O2'
_chemical_formula_weight 619.65
_space_group_crystal_system orthorhombic
_space_group_IT_number 60
_space_group_name_Hall '-P 2n 2ab'
_space_group_name_H-M_alt 'P b c n'
_symmetry_Int_Tables_number 60
_audit_creation_date 2015-12-07
_audit_creation_method
;
Olex2 1.2
(compiled 2015.09.30 svn.r3233 for OlexSys, GUI svn.r5103)
;
_cell_angle_alpha 90
_cell_angle_beta 90
_cell_angle_gamma 90
_cell_formula_units_Z 8
_cell_length_a 17.3619(10)
_cell_length_b 20.3198(13)
_cell_length_c 13.4759(8)
_cell_measurement_reflns_used 9934
_cell_measurement_temperature 149(2)
_cell_measurement_theta_max 25.73
_cell_measurement_theta_min 2.16
_cell_volume 4754.2(5)
_computing_molecular_graphics 'Olex2 (Dolomanov et al., 2009)'
_computing_publication_material 'Olex2 (Dolomanov et al., 2009)'
_computing_structure_refinement 'olex2.refine (Bourhis et al., 2015)'
_computing_structure_solution 'SHELXS-97 (Sheldrick, 2008)'
_diffrn_ambient_temperature 148.82
_diffrn_measured_fraction_theta_full 0.9984
_diffrn_measured_fraction_theta_max 0.9984
_diffrn_measurement_device_type 'Bruker APEX-II CCD'
_diffrn_radiation_type 'Mo K\a'
_diffrn_radiation_wavelength 0.71073
_diffrn_reflns_av_R_equivalents 0.1274
_diffrn_reflns_av_unetI/netI 0.0724
_diffrn_reflns_limit_h_max 22
_diffrn_reflns_limit_h_min -22
_diffrn_reflns_limit_k_max 26
_diffrn_reflns_limit_k_min -26
_diffrn_reflns_limit_l_max 17
_diffrn_reflns_limit_l_min -17
_diffrn_reflns_number 76541
_diffrn_reflns_theta_full 27.5048
_diffrn_reflns_theta_max 27.50
_diffrn_reflns_theta_min 1.54
_exptl_absorpt_coefficient_mu 0.269
_exptl_absorpt_correction_T_max 0.7456
_exptl_absorpt_correction_T_min 0.6983
_exptl_absorpt_correction_type multi-scan
_exptl_absorpt_process_details
;
SADABS-2008/1 (Bruker,2008) was used for absorption correction.
wR2(int) was 0.0600 before and 0.0527 after correction.
The Ratio of minimum to maximum transmission is 0.9366.
The \l/2 correction factor is 0.0015.
;
_exptl_crystal_colour black
_exptl_crystal_colour_primary black
_exptl_crystal_density_diffrn 1.7313
_exptl_crystal_density_method 'not measured'
_exptl_crystal_description needle
_exptl_crystal_F_000 2467.3547
_exptl_crystal_size_max 0.4
_exptl_crystal_size_mid 0.2
_exptl_crystal_size_min 0.2
_refine_diff_density_max 0.7488
_refine_diff_density_min -0.7723
_refine_diff_density_rms 0.1605
_refine_ls_d_res_high 0.7695
_refine_ls_d_res_low 13.1998
_refine_ls_goodness_of_fit_ref 1.0415
_refine_ls_hydrogen_treatment mixed
_refine_ls_matrix_type full
_refine_ls_number_constraints 19
_refine_ls_number_parameters 396
_refine_ls_number_reflns 5472
_refine_ls_number_restraints 3
_refine_ls_restrained_S_all 1.0411
_refine_ls_R_factor_all 0.1277
_refine_ls_R_factor_gt 0.0485
_refine_ls_shift/su_max 0.0000
_refine_ls_shift/su_mean 0.0000
_refine_ls_structure_factor_coef Fsqd
_refine_ls_weighting_details 'w=1/[\s^2^(Fo^2^)+(0.0479P)^2^+0.3673P] where P=(Fo^2^+2Fc^2^)/3'
_refine_ls_weighting_scheme calc
_refine_ls_wR_factor_gt 0.0885
_refine_ls_wR_factor_ref 0.1149
_reflns_Friedel_coverage 0.0
_reflns_limit_h_max 22
_reflns_limit_h_min 0
_reflns_limit_k_max 26
_reflns_limit_k_min 0
_reflns_limit_l_max 17
_reflns_limit_l_min 0
_reflns_number_gt 2949
_reflns_number_total 5472
_reflns_threshold_expression I>=2u(I)
_cod_data_source_file 7-sadx.cif
_cod_data_source_block sadx
_cod_database_code 4130022
_olex2_refinement_description
;
1. Fixed Uiso
 At 1.2 times of:
  All C(H) groups, All C(H,H) groups
2. Restrained distances
 Cl2-Cl1
 2.81 with sigma of 0.05
 C29-Cl1
 1.72 with sigma of 0.05
 C29-Cl2
 1.72 with sigma of 0.05
3. Others
 Fixed Sof: Cl1(0.5) Cl2(0.5) C29(0.5) H29a(0.5) H29b(0.5)
4.a Secondary CH2 refined with riding coordinates:
 C29(H29a,H29b)
4.b Aromatic/amide H refined with riding coordinates:
 C1(H1), C2(H2), C3(H3), C5(H5), C6(H6), C8(H8), C9(H9), C10(H10)
;
_olex2_submission_special_instructions 'No special instructions were received'

loop_
_space_group_symop_id
_space_group_symop_operation_xyz
1 x,y,z
2 x+1/2,-y+1/2,-z
3 -x,y,-z+1/2
4 -x+1/2,-y+1/2,z+1/2
5 -x,-y,-z
6 -x-1/2,y-1/2,z
7 x,-y,z-1/2
8 x-1/2,y-1/2,-z-1/2

loop_
_atom_site_label
_atom_site_type_symbol
_atom_site_fract_x
_atom_site_fract_y
_atom_site_fract_z
_atom_site_U_iso_or_equiv
_atom_site_adp_type
_atom_site_occupancy
_atom_site_refinement_flags_posn
_atom_site_disorder_group
Cl1 Cl -0.00043(10) 0.50723(9) 0.40297(17) 0.0630(5) Uani 0.500000 D -1
Cl2 Cl -0.00658(18) 0.51807(17) 0.1871(2) 0.1136(10) Uani 0.500000 D -1
F1 F 0.07777(8) 0.31587(8) 0.78634(11) 0.0387(4) Uani 1.000000 . .
F2 F -0.01994(8) 0.29289(8) 0.93445(12) 0.0450(4) Uani 1.000000 . .
F3 F 0.01571(9) 0.32762(8) 1.12356(12) 0.0483(5) Uani 1.000000 . .
F4 F 0.15437(10) 0.38478(8) 1.16329(11) 0.0471(5) Uani 1.000000 . .
F5 F 0.25227(8) 0.41179(7) 1.01455(10) 0.0346(4) Uani 1.000000 . .
F6 F 0.18452(9) 0.47851(8) 0.64181(11) 0.0413(4) Uani 1.000000 . .
F7 F 0.15813(10) 0.44316(9) 0.45541(11) 0.0529(5) Uani 1.000000 . .
F8 F 0.16667(10) 0.31452(9) 0.39979(11) 0.0544(5) Uani 1.000000 . .
F9 F 0.20184(10) 0.22107(8) 0.53774(12) 0.0542(5) Uani 1.000000 . .
F10 F 0.23265(9) 0.25587(7) 0.72533(11) 0.0390(4) Uani 1.000000 . .
O1 O 0.24963(9) 0.45973(8) 0.81645(11) 0.0238(4) Uani 1.000000 . .
O2 O 0.31092(9) 0.35577(8) 0.83049(11) 0.0222(4) Uani 1.000000 . .
C1 C 0.32863(15) 0.58837(12) 0.83405(16) 0.0247(6) Uani 1.000000 . .
H1 H 0.27483(15) 0.59135(12) 0.82201(16) 0.0297(7) Uiso 1.000000 R .
C2 C 0.37259(16) 0.64509(13) 0.84247(18) 0.0288(7) Uani 1.000000 . .
H2 H 0.34869(16) 0.68692(13) 0.83582(18) 0.0345(8) Uiso 1.000000 R .
C3 C 0.45071(16) 0.64132(13) 0.86041(17) 0.0291(7) Uani 1.000000 . .
H3 H 0.47974(16) 0.68079(13) 0.86568(17) 0.0349(8) Uiso 1.000000 R .
C4 C 0.48841(14) 0.58051(12) 0.87107(16) 0.0231(6) Uani 1.000000 . .
C5 C 0.56967(15) 0.57565(14) 0.88964(17) 0.0282(7) Uani 1.000000 . .
H5 H 0.59917(15) 0.61475(14) 0.89671(17) 0.0338(8) Uiso 1.000000 R .
C6 C 0.60500(15) 0.51670(14) 0.89727(17) 0.0274(6) Uani 1.000000 . .
H6 H 0.65887(15) 0.51506(14) 0.90939(17) 0.0329(8) Uiso 1.000000 R .
C7 C 0.56259(14) 0.45646(13) 0.88736(16) 0.0226(6) Uani 1.000000 . .
C8 C 0.59851(15) 0.39459(14) 0.89463(16) 0.0270(6) Uani 1.000000 . .
H8 H 0.65238(15) 0.39259(14) 0.90663(16) 0.0324(8) Uiso 1.000000 R .
C9 C 0.55754(15) 0.33660(13) 0.88477(18) 0.0272(6) Uani 1.000000 . .
H9 H 0.58331(15) 0.29552(13) 0.89013(18) 0.0326(8) Uiso 1.000000 R .
C10 C 0.47888(14) 0.33833(13) 0.86706(16) 0.0235(6) Uani 1.000000 . .
H10 H 0.45102(14) 0.29837(13) 0.85995(16) 0.0283(7) Uiso 1.000000 R .
C11 C 0.44038(13) 0.39849(12) 0.85961(15) 0.0189(5) Uani 1.000000 . .
C12 C 0.36046(14) 0.40422(12) 0.84087(15) 0.0192(6) Uani 1.000000 . .
C13 C 0.32353(13) 0.46649(12) 0.83322(16) 0.0206(6) Uani 1.000000 . .
C14 C 0.36391(14) 0.52661(13) 0.84340(16) 0.0217(6) Uani 1.000000 . .
C15 C 0.44496(14) 0.52166(12) 0.86140(16) 0.0207(6) Uani 1.000000 . .
C16 C 0.48241(13) 0.45909(12) 0.86925(15) 0.0188(5) Uani 1.000000 . .
C17 C 0.16976(14) 0.36647(12) 0.89290(18) 0.0239(6) Uani 1.000000 . .
C18 C 0.09959(15) 0.33553(13) 0.87786(19) 0.0283(6) Uani 1.000000 . .
C19 C 0.04801(15) 0.32272(13) 0.9539(2) 0.0311(7) Uani 1.000000 . .
C20 C 0.06601(16) 0.34025(13) 1.0496(2) 0.0328(7) Uani 1.000000 . .
C21 C 0.13536(16) 0.36947(13) 1.06891(19) 0.0316(7) Uani 1.000000 . .
C22 C 0.18473(15) 0.38236(12) 0.99135(18) 0.0262(6) Uani 1.000000 . .
C23 C 0.20993(14) 0.36864(13) 0.69359(17) 0.0228(6) Uani 1.000000 . .
C24 C 0.19001(14) 0.41369(13) 0.62052(19) 0.0276(6) Uani 1.000000 . .
C25 C 0.17633(15) 0.39659(15) 0.52256(19) 0.0330(7) Uani 1.000000 . .
C26 C 0.18097(15) 0.33236(16) 0.49447(19) 0.0361(7) Uani 1.000000 . .
C27 C 0.19981(15) 0.28519(14) 0.5634(2) 0.0334(7) Uani 1.000000 . .
C28 C 0.21434(14) 0.30421(13) 0.65978(18) 0.0271(6) Uani 1.000000 . .
C29 C 0.0378(5) 0.4810(4) 0.2883(5) 0.060(2) Uani 0.500000 D -1
H29a H 0.0935(5) 0.4911(4) 0.2866(5) 0.072(3) Uiso 0.500000 R -1
H29b H 0.0318(5) 0.4327(4) 0.2829(5) 0.072(3) Uiso 0.500000 R -1
B1 B 0.23189(16) 0.38655(15) 0.8075(2) 0.0241(7) Uani 1.000000 . .

loop_
_atom_site_aniso_label
_atom_site_aniso_U_11
_atom_site_aniso_U_22
_atom_site_aniso_U_33
_atom_site_aniso_U_12
_atom_site_aniso_U_13
_atom_site_aniso_U_23
Cl1 0.0439(11) 0.0592(12) 0.0858(14) -0.0019(9) 0.0085(10) -0.0162(10)
Cl2 0.090(2) 0.153(3) 0.098(2) 0.029(2) -0.0253(17) 0.036(2)
F1 0.0234(9) 0.0535(11) 0.0391(9) -0.0084(8) -0.0009(7) -0.0083(8)
F2 0.0241(9) 0.0448(11) 0.0661(11) -0.0094(8) 0.0130(8) -0.0089(9)
F3 0.0500(11) 0.0413(11) 0.0535(10) -0.0103(9) 0.0308(8) -0.0040(8)
F4 0.0625(12) 0.0475(11) 0.0311(9) -0.0114(9) 0.0087(8) -0.0033(8)
F5 0.0320(9) 0.0383(10) 0.0335(8) -0.0106(8) -0.0027(7) -0.0032(7)
F6 0.0516(11) 0.0284(10) 0.0440(9) 0.0062(8) -0.0106(8) 0.0051(7)
F7 0.0613(12) 0.0600(12) 0.0373(9) 0.0015(10) -0.0097(8) 0.0173(9)
F8 0.0556(12) 0.0771(14) 0.0304(9) -0.0035(10) -0.0000(8) -0.0136(9)
F9 0.0659(13) 0.0409(11) 0.0558(11) 0.0027(9) -0.0019(9) -0.0216(9)
F10 0.0484(11) 0.0232(9) 0.0456(10) -0.0003(8) -0.0032(8) 0.0022(7)
O1 0.0171(10) 0.0218(10) 0.0326(9) 0.0003(8) -0.0002(7) 0.0005(8)
O2 0.0176(9) 0.0199(10) 0.0291(9) -0.0022(8) -0.0009(7) 0.0023(7)
C1 0.0272(15) 0.0212(16) 0.0258(13) 0.0028(12) 0.0013(11) 0.0004(11)
C2 0.0403(19) 0.0188(16) 0.0272(14) 0.0012(13) 0.0031(12) -0.0025(11)
C3 0.0390(18) 0.0247(17) 0.0235(14) -0.0101(13) 0.0048(12) -0.0026(11)
C4 0.0279(15) 0.0262(16) 0.0151(12) -0.0072(13) 0.0021(10) -0.0034(11)
C5 0.0314(16) 0.0361(18) 0.0170(12) -0.0176(14) 0.0047(11) -0.0058(11)
C6 0.0243(15) 0.0398(19) 0.0183(13) -0.0069(14) 0.0007(10) -0.0026(12)
C7 0.0208(14) 0.0332(17) 0.0137(11) -0.0024(13) 0.0013(10) -0.0020(11)
C8 0.0175(14) 0.0457(19) 0.0179(12) 0.0037(14) -0.0000(10) -0.0005(12)
C9 0.0253(16) 0.0311(17) 0.0251(13) 0.0060(13) -0.0004(11) 0.0038(12)
C10 0.0246(15) 0.0251(16) 0.0209(13) 0.0004(12) 0.0008(10) 0.0007(11)
C11 0.0189(14) 0.0238(15) 0.0140(11) 0.0006(12) 0.0016(9) -0.0006(10)
C12 0.0208(14) 0.0210(15) 0.0160(11) -0.0009(12) 0.0031(9) 0.0015(10)
C13 0.0192(14) 0.0269(16) 0.0157(11) 0.0001(12) 0.0006(9) 0.0011(10)
C14 0.0279(15) 0.0203(15) 0.0167(11) -0.0016(12) 0.0013(10) -0.0005(10)
C15 0.0246(15) 0.0255(16) 0.0119(11) -0.0031(12) 0.0033(9) 0.0005(10)
C16 0.0224(14) 0.0235(15) 0.0104(11) -0.0017(12) 0.0018(9) -0.0005(10)
C17 0.0203(15) 0.0212(15) 0.0302(14) 0.0030(12) 0.0004(11) -0.0011(11)
C18 0.0233(15) 0.0273(16) 0.0342(15) 0.0022(13) -0.0002(12) -0.0047(12)
C19 0.0172(15) 0.0234(16) 0.0526(18) -0.0031(12) 0.0090(12) -0.0063(13)
C20 0.0353(18) 0.0205(16) 0.0424(17) 0.0009(13) 0.0189(13) 0.0013(13)
C21 0.0392(18) 0.0249(17) 0.0308(15) -0.0014(13) 0.0057(12) -0.0035(12)
C22 0.0219(15) 0.0197(15) 0.0371(15) -0.0023(12) 0.0022(12) -0.0001(11)
C23 0.0148(14) 0.0244(16) 0.0290(13) -0.0024(11) 0.0013(10) 0.0007(11)
C24 0.0231(15) 0.0240(17) 0.0357(14) -0.0005(12) -0.0006(11) 0.0005(12)
C25 0.0260(16) 0.0399(19) 0.0330(15) -0.0014(14) 0.0008(12) 0.0113(14)
C26 0.0275(17) 0.055(2) 0.0263(14) -0.0080(15) 0.0030(12) -0.0074(14)
C27 0.0314(17) 0.0308(18) 0.0380(16) -0.0028(13) 0.0050(13) -0.0122(13)
C28 0.0206(14) 0.0261(17) 0.0344(14) -0.0005(12) 0.0034(11) 0.0045(12)
C29 0.080(6) 0.045(5) 0.054(5) 0.026(4) 0.022(4) 0.022(4)
B1 0.0183(16) 0.0205(18) 0.0334(16) 0.0008(13) -0.0011(12) 0.0004(13)

loop_
_atom_type_symbol
_atom_type_scat_dispersion_real
_atom_type_scat_dispersion_imag
_atom_type_scat_Cromer_Mann_a1
_atom_type_scat_Cromer_Mann_a2
_atom_type_scat_Cromer_Mann_a3
_atom_type_scat_Cromer_Mann_a4
_atom_type_scat_Cromer_Mann_b1
_atom_type_scat_Cromer_Mann_b2
_atom_type_scat_Cromer_Mann_b3
_atom_type_scat_Cromer_Mann_b4
_atom_type_scat_Cromer_Mann_c
_atom_type_scat_source
_atom_type_scat_dispersion_source
C 0.00347 0.00161 2.31000 1.02000 1.58860 0.86500 20.84390 10.20750 0.56870 51.65120 0.215599998832 'International Tables Volume C Table 6.1.1.4 (pp. 500-502)' 'Henke, Gullikson and Davis, At. Data and Nucl. Data Tables, 1993, 54, 2'
B 0.00141 0.00067 2.05450 1.33260 1.09790 0.70680 23.21850 1.02100 60.34980 0.14030 -0.193200007081 'International Tables Volume C Table 6.1.1.4 (pp. 500-502)' 'Henke, Gullikson and Davis, At. Data and Nucl. Data Tables, 1993, 54, 2'
Cl 0.14873 0.16029 11.46040 7.19640 6.25560 1.64550 0.01040 1.16620 18.51940 47.77840 -9.55739974976 'International Tables Volume C Table 6.1.1.4 (pp. 500-502)' 'Henke, Gullikson and Davis, At. Data and Nucl. Data Tables, 1993, 54, 2'
H 0.00000 0.00000 0.49300 0.32291 0.14019 0.04081 10.51090 26.12570 3.14236 57.79970 0.0030380000826 'International Tables Volume C Table 6.1.1.4 (pp. 500-502)' 'Henke, Gullikson and Davis, At. Data and Nucl. Data Tables, 1993, 54, 2'
F 0.01794 0.01033 3.53920 2.64120 1.51700 1.02430 10.28250 4.29440 0.26150 26.14760 0.277599990368 'International Tables Volume C Table 6.1.1.4 (pp. 500-502)' 'Henke, Gullikson and Davis, At. Data and Nucl. Data Tables, 1993, 54, 2'
O 0.01158 0.00611 3.04850 2.28680 1.54630 0.86700 13.27710 5.70110 0.32390 32.90890 0.250800013542 'International Tables Volume C Table 6.1.1.4 (pp. 500-502)' 'Henke, Gullikson and Davis, At. Data and Nucl. Data Tables, 1993, 54, 2'

loop_
_geom_angle_atom_site_label_1
_geom_angle_atom_site_label_2
_geom_angle_atom_site_label_3
_geom_angle
B1 O1 C13 108.30(18)
B1 O2 C12 107.46(19)
C2 C1 H1 120.13(16)
C14 C1 H1 120.13(15)
C14 C1 C2 119.7(2)
H2 C2 C1 119.70(16)
C3 C2 C1 120.6(3)
C3 C2 H2 119.70(16)
H3 C3 C2 119.18(16)
C4 C3 C2 121.6(2)
C4 C3 H3 119.18(15)
C5 C4 C3 122.4(2)
C15 C4 C3 118.9(2)
C15 C4 C5 118.7(2)
H5 C5 C4 119.31(15)
C6 C5 C4 121.4(2)
C6 C5 H5 119.31(16)
H6 C6 C5 119.44(16)
C7 C6 C5 121.1(2)
C7 C6 H6 119.44(15)
C8 C7 C6 121.9(2)
C16 C7 C6 119.3(2)
C16 C7 C8 118.8(2)
H8 C8 C7 119.11(15)
C9 C8 C7 121.8(2)
C9 C8 H8 119.11(15)
H9 C9 C8 119.95(15)
C10 C9 C8 120.1(2)
C10 C9 H9 119.95(16)
H10 C10 C9 119.81(16)
C11 C10 C9 120.4(2)
C11 C10 H10 119.81(15)
C12 C11 C10 123.6(2)
C16 C11 C10 120.0(2)
C16 C11 C12 116.3(2)
C11 C12 O2 126.8(2)
C13 C12 O2 111.3(2)
C13 C12 C11 121.9(2)
C12 C13 O1 111.2(2)
C14 C13 O1 126.3(2)
C14 C13 C12 122.5(2)
C13 C14 C1 123.2(2)
C15 C14 C1 120.5(2)
C15 C14 C13 116.3(2)
C14 C15 C4 118.6(2)
C16 C15 C4 120.0(2)
C16 C15 C14 121.4(2)
C11 C16 C7 118.9(2)
C15 C16 C7 119.6(2)
C15 C16 C11 121.6(2)
C22 C17 C18 114.2(2)
B1 C17 C18 126.3(2)
B1 C17 C22 119.5(2)
C17 C18 F1 121.0(2)
C19 C18 F1 116.0(2)
C19 C18 C17 123.0(2)
C18 C19 F2 120.3(2)
C20 C19 F2 119.8(2)
C20 C19 C18 119.9(2)
C19 C20 F3 119.8(2)
C21 C20 F3 120.8(3)
C21 C20 C19 119.4(2)
C20 C21 F4 119.6(2)
C22 C21 F4 121.3(2)
C22 C21 C20 119.1(2)
C17 C22 F5 119.0(2)
C21 C22 F5 116.6(2)
C21 C22 C17 124.3(2)
C28 C23 C24 113.8(2)
B1 C23 C24 125.6(2)
B1 C23 C28 120.6(2)
C23 C24 F6 120.6(2)
C25 C24 F6 115.8(2)
C25 C24 C23 123.6(3)
C24 C25 F7 120.3(3)
C26 C25 F7 120.0(2)
C26 C25 C24 119.7(2)
C25 C26 F8 120.6(3)
C27 C26 F8 119.7(3)
C27 C26 C25 119.6(2)
C26 C27 F9 120.4(2)
C28 C27 F9 120.5(3)
C28 C27 C26 119.0(3)
C23 C28 F10 118.8(2)
C27 C28 F10 116.9(2)
C27 C28 C23 124.3(2)
Cl2 C29 Cl1 113.0(5)
H29a C29 Cl1 109.0(3)
H29a C29 Cl2 109.0(3)
H29b C29 Cl1 109.0(3)
H29b C29 Cl2 109.0(3)
H29b C29 H29a 107.8
O2 B1 O1 101.57(19)
C17 B1 O1 108.8(2)
C17 B1 O2 110.3(2)
C23 B1 O1 110.0(2)
C23 B1 O2 108.0(2)
C23 B1 C17 117.1(2)

loop_
_geom_bond_atom_site_label_1
_geom_bond_atom_site_label_2
_geom_bond_distance
Cl1 C29 1.763(7)
Cl2 C29 1.738(7)
F1 C18 1.351(3)
F2 C19 1.352(3)
F3 C20 1.350(3)
F4 C21 1.350(3)
F5 C22 1.353(3)
F6 C24 1.351(3)
F7 C25 1.347(3)
F8 C26 1.349(3)
F9 C27 1.349(3)
F10 C28 1.359(3)
O1 C13 1.310(3)
O1 B1 1.523(3)
O2 C12 1.315(3)
O2 B1 1.539(3)
C1 H1 0.9500
C1 C2 1.387(4)
C1 C14 1.402(3)
C2 H2 0.9500
C2 C3 1.380(4)
C3 H3 0.9500
C3 C4 1.406(4)
C4 C5 1.436(4)
C4 C15 1.420(3)
C5 H5 0.9500
C5 C6 1.350(4)
C6 H6 0.9500
C6 C7 1.435(4)
C7 C8 1.407(4)
C7 C16 1.414(3)
C8 H8 0.9500
C8 C9 1.383(4)
C9 H9 0.9500
C9 C10 1.387(3)
C10 H10 0.9500
C10 C11 1.397(3)
C11 C12 1.415(3)
C11 C16 1.437(3)
C12 C13 1.422(3)
C13 C14 1.415(3)
C14 C15 1.431(3)
C15 C16 1.432(3)
C17 C18 1.386(4)
C17 C22 1.390(3)
C17 B1 1.629(4)
C18 C19 1.385(4)
C19 C20 1.374(4)
C20 C21 1.368(4)
C21 C22 1.377(3)
C23 C24 1.388(3)
C23 C28 1.388(4)
C23 B1 1.623(4)
C24 C25 1.386(4)
C25 C26 1.361(4)
C26 C27 1.374(4)
C27 C28 1.378(3)
C29 H29a 0.9900
C29 H29b 0.9900

loop_
_restr_distance_atom_site_label_1
_restr_distance_atom_site_label_2
_restr_distance_site_symmetry_2
_restr_distance_target
_restr_distance_target_weight_param
_restr_distance_diff
Cl2 Cl1 1 2.8100 0.0500 -0.1099
C29 Cl1 1 1.7200 0.0500 -0.0435
C29 Cl2 1 1.7200 0.0500 -0.0181
